data_7105149
loop_
_publ_author_name
'Wu, Liang'
'Aliev, Abil E'
'Caddick, Stephen'
'Fitzmaurice, Richard J'
'Tocher, Derek A'
'King, Frank D'

_publ_section_title
;
 A facile synthesis of dibenzopyrroloazepinones as tetracyclic
 allocolchicinoids--an unusual 1,2-phenyl shift.
;
_journal_issue 2
_journal_name_full 'Chemical communications (Cambridge, England)'
_journal_page_first 318
_journal_page_last 320
_journal_paper_doi 10.1039/b919114c
_journal_volume 46
_journal_year 2009
_chemical_formula_sum 'C18 H17 N O'
_chemical_formula_weight 263.33
_chemical_name_systematic
;
?
;
_space_group_IT_number 61
_symmetry_cell_setting orthorhombic
_symmetry_space_group_name_Hall '-P 2ac 2ab'
_symmetry_space_group_name_H-M 'P b c a'
_atom_sites_solution_hydrogens geom
_atom_sites_solution_primary direct
_atom_sites_solution_secondary difmap
_audit_creation_method SHELXL-97
_cell_angle_alpha 90.00
_cell_angle_beta 90.00
_cell_angle_gamma 90.00
_cell_formula_units_Z 8
_cell_length_a 18.680(2)
_cell_length_b 7.2722(8)
_cell_length_c 19.090(2)
_cell_measurement_temperature 150(2)
_cell_volume 2593.3(5)
_computing_cell_refinement 'Bruker SAINT'
_computing_data_collection 'Bruker SMART'
_computing_data_reduction 'Bruker SAINT'
_computing_structure_refinement 'SHELXL-97 (Sheldrick, 1997)'
_computing_structure_solution 'SHELXS-97 (Sheldrick, 1990)'
_diffrn_ambient_temperature 150(2)
_diffrn_measured_fraction_theta_full 0.998
_diffrn_measured_fraction_theta_max 0.978
_diffrn_measurement_device_type 'Bruker SMART APEX diffractometer'
_diffrn_measurement_method '\w rotation with narrow frames'
_diffrn_radiation_monochromator graphite
_diffrn_radiation_source 'fine-focus sealed tube'
_diffrn_radiation_type MoK\a
_diffrn_radiation_wavelength 0.71073
_diffrn_reflns_av_R_equivalents 0.0598
_diffrn_reflns_av_sigmaI/netI 0.0454
_diffrn_reflns_limit_h_max 24
_diffrn_reflns_limit_h_min -24
_diffrn_reflns_limit_k_max 9
_diffrn_reflns_limit_k_min -9
_diffrn_reflns_limit_l_max 24
_diffrn_reflns_limit_l_min -25
_diffrn_reflns_number 20861
_diffrn_reflns_theta_full 26.00
_diffrn_reflns_theta_max 28.30
_diffrn_reflns_theta_min 2.13
_exptl_absorpt_coefficient_mu 0.083
_exptl_absorpt_correction_T_max 0.9967
_exptl_absorpt_correction_T_min 0.9836
_exptl_absorpt_correction_type multi-scan
_exptl_absorpt_process_details SADABS
_exptl_crystal_colour colourless
_exptl_crystal_density_diffrn 1.349
_exptl_crystal_density_method 'not measured'
_exptl_crystal_description plate
_exptl_crystal_F_000 1120
_exptl_crystal_size_max 0.20
_exptl_crystal_size_mid 0.18
_exptl_crystal_size_min 0.04
_refine_diff_density_max 0.363
_refine_diff_density_min -0.267
_refine_diff_density_rms 0.051
_refine_ls_extinction_expression Fc^*^=kFc[1+0.001xFc^2^\l^3^/sin(2\q)]^-1/4^
_refine_ls_extinction_method SHELXL
_refine_ls_goodness_of_fit_ref 1.047
_refine_ls_hydrogen_treatment constr
_refine_ls_matrix_type full
_refine_ls_number_parameters 182
_refine_ls_number_reflns 3153
_refine_ls_number_restraints 0
_refine_ls_restrained_S_all 1.047
_refine_ls_R_factor_all 0.0778
_refine_ls_R_factor_gt 0.0526
_refine_ls_shift/su_max 0.026
_refine_ls_shift/su_mean 0.007
_refine_ls_structure_factor_coef Fsqd
_refine_ls_weighting_details 'calc w=1/[\s^2^(Fo^2^)+(0.0654P)^2^+0.5933P] where P=(Fo^2^+2Fc^2^)/3'
_refine_ls_weighting_scheme calc
_refine_ls_wR_factor_gt 0.1224
_refine_ls_wR_factor_ref 0.1339
_reflns_number_gt 2278
_reflns_number_total 3153
_reflns_threshold_expression I>2\s(I)
_cod_data_source_file b919114c.txt
_cod_data_source_block str0764
_cod_original_sg_symbol_H-M Pbca
_cod_database_code 7105149

loop_
_symmetry_equiv_pos_as_xyz
'x, y, z'
'-x+1/2, -y, z+1/2'
'-x, y+1/2, -z+1/2'
'x+1/2, -y+1/2, -z'
'-x, -y, -z'
'x-1/2, y, -z-1/2'
'x, -y-1/2, z-1/2'
'-x-1/2, y-1/2, z'

loop_
_atom_site_label
_atom_site_type_symbol
_atom_site_fract_x
_atom_site_fract_y
_atom_site_fract_z
_atom_site_U_iso_or_equiv
_atom_site_adp_type
_atom_site_occupancy
_atom_site_symmetry_multiplicity
_atom_site_calc_flag
_atom_site_refinement_flags
_atom_site_disorder_assembly
_atom_site_disorder_group
O1 O 0.14053(7) 0.06116(18) 1.01416(6) 0.0317(3) Uani 1 1 d . . .
N1 N 0.06261(7) 0.11413(19) 0.92669(7) 0.0224(3) Uani 1 1 d . . .
C1 C 0.11548(9) 0.0164(2) 0.95682(8) 0.0224(4) Uani 1 1 d . . .
C2 C 0.13983(8) -0.1571(2) 0.92079(9) 0.0209(4) Uani 1 1 d . . .
C3 C 0.16325(8) -0.2967(2) 0.96564(9) 0.0257(4) Uani 1 1 d . . .
H3A H 0.1639 -0.2752 1.0147 0.031 Uiso 1 1 calc R . .
C4 C 0.18543(9) -0.4651(3) 0.94027(9) 0.0285(4) Uani 1 1 d . . .
H4A H 0.2014 -0.5577 0.9717 0.034 Uiso 1 1 calc R . .
C5 C 0.18428(9) -0.4987(2) 0.86887(9) 0.0269(4) Uani 1 1 d . . .
H5A H 0.1970 -0.6163 0.8512 0.032 Uiso 1 1 calc R . .
C6 C 0.16444(8) -0.3591(2) 0.82352(9) 0.0232(4) Uani 1 1 d . . .
H6A H 0.1651 -0.3818 0.7745 0.028 Uiso 1 1 calc R . .
C7 C 0.14336(8) -0.1852(2) 0.84767(8) 0.0195(3) Uani 1 1 d . . .
C8 C 0.13184(8) -0.0381(2) 0.79486(8) 0.0197(3) Uani 1 1 d . . .
C9 C 0.17970(8) -0.0242(2) 0.73881(8) 0.0209(4) Uani 1 1 d . . .
H9A H 0.2187 -0.1079 0.7362 0.025 Uiso 1 1 calc R . .
C10 C 0.17206(9) 0.1086(2) 0.68665(8) 0.0213(4) Uani 1 1 d . . .
C11 C 0.11500(9) 0.2306(2) 0.69215(9) 0.0260(4) Uani 1 1 d . . .
H11A H 0.1086 0.3225 0.6574 0.031 Uiso 1 1 calc R . .
C12 C 0.06735(9) 0.2198(2) 0.74780(9) 0.0260(4) Uani 1 1 d . . .
H12A H 0.0290 0.3054 0.7506 0.031 Uiso 1 1 calc R . .
C13 C 0.07454(8) 0.0864(2) 0.79939(8) 0.0208(4) Uani 1 1 d . . .
C14 C 0.02461(8) 0.0657(2) 0.86119(8) 0.0211(4) Uani 1 1 d . . .
H14A H 0.0081 -0.0648 0.8640 0.025 Uiso 1 1 calc R . .
C15 C -0.04065(9) 0.1935(2) 0.86365(9) 0.0270(4) Uani 1 1 d . . .
H15A H -0.0562 0.2281 0.8158 0.032 Uiso 1 1 calc R . .
H15B H -0.0812 0.1342 0.8883 0.032 Uiso 1 1 calc R . .
C16 C -0.01391(10) 0.3612(2) 0.90401(10) 0.0311(4) Uani 1 1 d . . .
H16A H 0.0150 0.4429 0.8736 0.037 Uiso 1 1 calc R . .
H16B H -0.0543 0.4322 0.9240 0.037 Uiso 1 1 calc R . .
C17 C 0.03154(9) 0.2761(2) 0.96118(9) 0.0277(4) Uani 1 1 d . . .
H17A H 0.0693 0.3620 0.9769 0.033 Uiso 1 1 calc R . .
H17B H 0.0019 0.2400 1.0019 0.033 Uiso 1 1 calc R . .
C18 C 0.22360(10) 0.1182(2) 0.62594(9) 0.0276(4) Uani 1 1 d . . .
H18A H 0.2098 0.2193 0.5948 0.041 Uiso 1 1 calc R . .
H18B H 0.2223 0.0020 0.6000 0.041 Uiso 1 1 calc R . .
H18C H 0.2721 0.1395 0.6436 0.041 Uiso 1 1 calc R . .

loop_
_atom_site_aniso_label
_atom_site_aniso_U_11
_atom_site_aniso_U_22
_atom_site_aniso_U_33
_atom_site_aniso_U_23
_atom_site_aniso_U_13
_atom_site_aniso_U_12
O1 0.0346(7) 0.0403(8) 0.0202(6) -0.0044(5) -0.0056(5) -0.0053(6)
N1 0.0230(7) 0.0251(7) 0.0192(7) -0.0042(6) 0.0014(6) -0.0020(6)
C1 0.0214(8) 0.0268(9) 0.0189(8) 0.0007(7) 0.0014(7) -0.0068(7)
C2 0.0157(7) 0.0258(8) 0.0211(8) 0.0012(7) 0.0009(6) -0.0045(6)
C3 0.0201(8) 0.0363(10) 0.0206(8) 0.0054(7) 0.0002(7) -0.0013(7)
C4 0.0219(9) 0.0341(10) 0.0296(10) 0.0126(8) 0.0015(7) 0.0048(7)
C5 0.0221(8) 0.0257(9) 0.0330(10) 0.0031(7) 0.0051(7) 0.0035(7)
C6 0.0212(8) 0.0267(9) 0.0217(8) 0.0012(7) 0.0021(7) 0.0002(7)
C7 0.0155(7) 0.0232(8) 0.0197(8) 0.0024(6) 0.0000(6) -0.0015(6)
C8 0.0205(8) 0.0212(8) 0.0174(8) -0.0016(6) -0.0026(6) -0.0022(6)
C9 0.0219(8) 0.0216(8) 0.0192(8) -0.0020(6) -0.0014(6) 0.0003(6)
C10 0.0249(8) 0.0224(8) 0.0166(8) -0.0012(6) -0.0009(6) -0.0033(7)
C11 0.0325(9) 0.0225(8) 0.0230(8) 0.0041(7) -0.0010(7) 0.0022(7)
C12 0.0267(9) 0.0253(9) 0.0261(9) 0.0016(7) -0.0004(7) 0.0062(7)
C13 0.0204(8) 0.0223(8) 0.0197(8) -0.0023(6) -0.0024(7) -0.0010(6)
C14 0.0202(8) 0.0224(8) 0.0207(8) -0.0012(6) -0.0008(6) -0.0007(6)
C15 0.0231(8) 0.0301(9) 0.0278(9) -0.0006(7) 0.0024(7) 0.0046(7)
C16 0.0329(10) 0.0260(9) 0.0344(10) -0.0026(8) 0.0094(8) 0.0019(8)
C17 0.0301(9) 0.0268(9) 0.0260(9) -0.0064(7) 0.0085(8) -0.0041(7)
C18 0.0338(9) 0.0273(9) 0.0217(9) 0.0023(7) 0.0028(7) 0.0019(7)

loop_
_atom_type_symbol
_atom_type_description
_atom_type_scat_dispersion_real
_atom_type_scat_dispersion_imag
_atom_type_scat_source
C C 0.0033 0.0016 'International Tables Vol C Tables 4.2.6.8 and 6.1.1.4'
H H 0.0000 0.0000 'International Tables Vol C Tables 4.2.6.8 and 6.1.1.4'
N N 0.0061 0.0033 'International Tables Vol C Tables 4.2.6.8 and 6.1.1.4'
O O 0.0106 0.0060 'International Tables Vol C Tables 4.2.6.8 and 6.1.1.4'

loop_
_geom_angle_atom_site_label_1
_geom_angle_atom_site_label_2
_geom_angle_atom_site_label_3
_geom_angle
_geom_angle_site_symmetry_1
_geom_angle_site_symmetry_3
_geom_angle_publ_flag
C1 N1 C17 121.45(14) . . ?
C1 N1 C14 125.97(13) . . ?
C17 N1 C14 112.32(13) . . ?
O1 C1 N1 121.21(16) . . ?
O1 C1 C2 120.72(15) . . ?
N1 C1 C2 117.94(14) . . ?
C3 C2 C7 119.03(15) . . ?
C3 C2 C1 115.02(15) . . ?
C7 C2 C1 125.90(15) . . ?
C4 C3 C2 121.55(16) . . ?
C3 C4 C5 119.78(16) . . ?
C6 C5 C4 119.37(16) . . ?
C5 C6 C7 122.05(15) . . ?
C6 C7 C2 117.95(14) . . ?
C6 C7 C8 117.84(14) . . ?
C2 C7 C8 124.02(14) . . ?
C9 C8 C13 119.20(15) . . ?
C9 C8 C7 118.60(14) . . ?
C13 C8 C7 122.20(14) . . ?
C10 C9 C8 122.08(15) . . ?
C11 C10 C9 117.80(15) . . ?
C11 C10 C18 121.15(15) . . ?
C9 C10 C18 121.04(15) . . ?
C12 C11 C10 120.86(15) . . ?
C11 C12 C13 121.36(16) . . ?
C12 C13 C8 118.69(15) . . ?
C12 C13 C14 124.29(14) . . ?
C8 C13 C14 117.01(14) . . ?
N1 C14 C13 109.86(12) . . ?
N1 C14 C15 102.19(12) . . ?
C13 C14 C15 117.02(14) . . ?
C16 C15 C14 103.85(14) . . ?
C17 C16 C15 102.74(14) . . ?
N1 C17 C16 103.07(13) . . ?

loop_
_geom_bond_atom_site_label_1
_geom_bond_atom_site_label_2
_geom_bond_distance
_geom_bond_site_symmetry_2
_geom_bond_publ_flag
O1 C1 1.2341(19) . ?
N1 C1 1.346(2) . ?
N1 C17 1.469(2) . ?
N1 C14 1.480(2) . ?
C1 C2 1.507(2) . ?
C2 C3 1.398(2) . ?
C2 C7 1.412(2) . ?
C3 C4 1.381(2) . ?
C4 C5 1.385(3) . ?
C5 C6 1.385(2) . ?
C6 C7 1.402(2) . ?
C7 C8 1.486(2) . ?
C8 C9 1.398(2) . ?
C8 C13 1.405(2) . ?
C9 C10 1.394(2) . ?
C10 C11 1.391(2) . ?
C10 C18 1.508(2) . ?
C11 C12 1.388(2) . ?
C12 C13 1.389(2) . ?
C13 C14 1.511(2) . ?
C14 C15 1.534(2) . ?
C15 C16 1.526(2) . ?
C16 C17 1.515(3) . ?

loop_
_geom_torsion_atom_site_label_1
_geom_torsion_atom_site_label_2
_geom_torsion_atom_site_label_3
_geom_torsion_atom_site_label_4
_geom_torsion
_geom_torsion_site_symmetry_1
_geom_torsion_site_symmetry_2
_geom_torsion_site_symmetry_3
_geom_torsion_site_symmetry_4
_geom_torsion_publ_flag
C17 N1 C1 O1 -1.1(2) . . . . ?
C14 N1 C1 O1 -174.84(15) . . . . ?
C17 N1 C1 C2 174.78(14) . . . . ?
C14 N1 C1 C2 1.1(2) . . . . ?
O1 C1 C2 C3 28.2(2) . . . . ?
N1 C1 C2 C3 -147.68(15) . . . . ?
O1 C1 C2 C7 -149.10(16) . . . . ?
N1 C1 C2 C7 35.0(2) . . . . ?
C7 C2 C3 C4 -4.1(2) . . . . ?
C1 C2 C3 C4 178.34(15) . . . . ?
C2 C3 C4 C5 -0.4(3) . . . . ?
C3 C4 C5 C6 3.4(3) . . . . ?
C4 C5 C6 C7 -1.9(3) . . . . ?
C5 C6 C7 C2 -2.6(2) . . . . ?
C5 C6 C7 C8 172.54(14) . . . . ?
C3 C2 C7 C6 5.5(2) . . . . ?
C1 C2 C7 C6 -177.24(15) . . . . ?
C3 C2 C7 C8 -169.33(14) . . . . ?
C1 C2 C7 C8 7.9(2) . . . . ?
C6 C7 C8 C9 -40.6(2) . . . . ?
C2 C7 C8 C9 134.27(16) . . . . ?
C6 C7 C8 C13 139.22(16) . . . . ?
C2 C7 C8 C13 -45.9(2) . . . . ?
C13 C8 C9 C10 -0.6(2) . . . . ?
C7 C8 C9 C10 179.19(15) . . . . ?
C8 C9 C10 C11 0.7(2) . . . . ?
C8 C9 C10 C18 -178.76(15) . . . . ?
C9 C10 C11 C12 -0.1(2) . . . . ?
C18 C10 C11 C12 179.35(16) . . . . ?
C10 C11 C12 C13 -0.6(3) . . . . ?
C11 C12 C13 C8 0.6(2) . . . . ?
C11 C12 C13 C14 -179.68(16) . . . . ?
C9 C8 C13 C12 0.0(2) . . . . ?
C7 C8 C13 C12 -179.83(15) . . . . ?
C9 C8 C13 C14 -179.75(14) . . . . ?
C7 C8 C13 C14 0.4(2) . . . . ?
C1 N1 C14 C13 -69.52(19) . . . . ?
C17 N1 C14 C13 116.26(14) . . . . ?
C1 N1 C14 C15 165.57(15) . . . . ?
C17 N1 C14 C15 -8.65(17) . . . . ?
C12 C13 C14 N1 -111.75(17) . . . . ?
C8 C13 C14 N1 67.96(18) . . . . ?
C12 C13 C14 C15 4.1(2) . . . . ?
C8 C13 C14 C15 -176.18(14) . . . . ?
N1 C14 C15 C16 29.78(16) . . . . ?
C13 C14 C15 C16 -90.24(16) . . . . ?
C14 C15 C16 C17 -40.16(17) . . . . ?
C1 N1 C17 C16 169.44(15) . . . . ?
C14 N1 C17 C16 -16.04(17) . . . . ?
C15 C16 C17 N1 34.04(16) . . . . ?
